data_7129004
loop_
_publ_author_name
'You, Tingjie'
'Zeng, Si-Hao'
'Fan, Jianqiang'
'Wu, Liangliang'
'Kang, Fangyuan'
'Liu, Yungen'
'Che, Chi-Ming'

_publ_section_title
;
 A soluble iron(II)-phthalocyanine-catalyzed intramolecular
 C(sp<sup>3</sup>)-H amination with alkyl azides.
;
_journal_issue 82
_journal_name_full 'Chemical communications (Cambridge, England)'
_journal_page_first 10711
_journal_page_last 10714
_journal_paper_doi 10.1039/d1cc04573c
_journal_volume 57
_journal_year 2021
_chemical_absolute_configuration ad
_chemical_formula_moiety 'C16 H13 F6 N5 O'
_chemical_formula_sum 'C16 H13 F6 N5 O'
_chemical_formula_weight 405.31
_space_group_crystal_system orthorhombic
_space_group_IT_number 18
_space_group_name_Hall 'P 2 2ab'
_space_group_name_H-M_alt 'P 21 21 2'
_atom_sites_solution_hydrogens mixed
_atom_sites_solution_primary dual
_audit_creation_date 2019-07-03
_audit_creation_method
;
Olex2 1.2
(compiled 2018.05.29 svn.r3508 for OlexSys, GUI svn.r5506)
;
_audit_update_record
;
2021-08-09 deposited with the CCDC.	2021-09-14 downloaded from the CCDC.
;
_cell_angle_alpha 90
_cell_angle_beta 90
_cell_angle_gamma 90
_cell_formula_units_Z 4
_cell_length_a 26.094(2)
_cell_length_b 6.5624(5)
_cell_length_c 9.4316(7)
_cell_measurement_reflns_used 9979
_cell_measurement_temperature 100
_cell_measurement_theta_max 27.44
_cell_measurement_theta_min 2.30
_cell_volume 1615.1(2)
_computing_cell_refinement 'SAINT V8.38A (?, 2016)'
_computing_data_reduction 'SAINT V8.38A (?, 2016)'
_computing_molecular_graphics 'Olex2 (Dolomanov et al., 2009)'
_computing_publication_material 'Olex2 (Dolomanov et al., 2009)'
_computing_structure_refinement 'XL (Sheldrick, 2008)'
_computing_structure_solution 'ShelXT (Sheldrick, 2015)'
_diffrn_ambient_temperature 100.0
_diffrn_detector_area_resol_mean 7.9
_diffrn_detector_type 'CCD area detector'
_diffrn_measured_fraction_theta_full 0.999
_diffrn_measured_fraction_theta_max 0.997
_diffrn_measurement_device 'three-circle diffractometer'
_diffrn_measurement_device_type 'Bruker SMART APEX2 area detector'
_diffrn_measurement_method '\w and \f scans'
_diffrn_radiation_type MoK\a
_diffrn_radiation_wavelength 0.71073
_diffrn_reflns_av_R_equivalents 0.0334
_diffrn_reflns_av_unetI/netI 0.0305
_diffrn_reflns_Laue_measured_fraction_full 0.999
_diffrn_reflns_Laue_measured_fraction_max 0.997
_diffrn_reflns_limit_h_max 33
_diffrn_reflns_limit_h_min -25
_diffrn_reflns_limit_k_max 8
_diffrn_reflns_limit_k_min -8
_diffrn_reflns_limit_l_max 12
_diffrn_reflns_limit_l_min -8
_diffrn_reflns_number 13312
_diffrn_reflns_point_group_measured_fraction_full 0.997
_diffrn_reflns_point_group_measured_fraction_max 0.995
_diffrn_reflns_theta_full 25.242
_diffrn_reflns_theta_max 27.510
_diffrn_reflns_theta_min 2.159
_diffrn_standards_number 0
_exptl_absorpt_coefficient_mu 0.156
_exptl_absorpt_correction_T_max 0.7456
_exptl_absorpt_correction_T_min 0.7076
_exptl_absorpt_correction_type multi-scan
_exptl_absorpt_process_details
'SADABS-2016/2 (Bruker,2016/2) was used for absorption correction. wR2(int) was 0.0718 before and 0.0541 after correction. The Ratio of minimum to maximum transmission is 0.9490. The \l/2 correction factor is Not present.'
_exptl_crystal_colour colourless
_exptl_crystal_colour_primary colourless
_exptl_crystal_density_diffrn 1.667
_exptl_crystal_description block
_exptl_crystal_F_000 824
_exptl_crystal_size_max 0.42
_exptl_crystal_size_mid 0.41
_exptl_crystal_size_min 0.36
_refine_diff_density_max 0.905
_refine_diff_density_min -0.451
_refine_diff_density_rms 0.060
_refine_ls_abs_structure_details
;
 Flack x determined using 1357 quotients [(I+)-(I-)]/[(I+)+(I-)]
 (Parsons, Flack and Wagner, Acta Cryst. B69 (2013) 249-259).
;
_refine_ls_abs_structure_Flack 0.0(2)
_refine_ls_extinction_coef 0.018(3)
_refine_ls_extinction_expression Fc^*^=kFc[1+0.001xFc^2^\l^3^/sin(2\q)]^-1/4^
_refine_ls_extinction_method 'SHELXL-2016/6 (Sheldrick 2016)'
_refine_ls_goodness_of_fit_ref 1.040
_refine_ls_hydrogen_treatment constr
_refine_ls_matrix_type full
_refine_ls_number_parameters 261
_refine_ls_number_reflns 3691
_refine_ls_number_restraints 0
_refine_ls_restrained_S_all 1.040
_refine_ls_R_factor_all 0.0475
_refine_ls_R_factor_gt 0.0436
_refine_ls_shift/su_max 0.000
_refine_ls_shift/su_mean 0.000
_refine_ls_structure_factor_coef Fsqd
_refine_ls_weighting_details 'w=1/[\s^2^(Fo^2^)+(0.0525P)^2^+1.3683P] where P=(Fo^2^+2Fc^2^)/3'
_refine_ls_weighting_scheme calc
_refine_ls_wR_factor_gt 0.1090
_refine_ls_wR_factor_ref 0.1117
_reflns_Friedel_coverage 0.713
_reflns_Friedel_fraction_full 0.994
_reflns_Friedel_fraction_max 0.992
_reflns_number_gt 3459
_reflns_number_total 3691
_reflns_threshold_expression 'I > 2\s(I)'
_cod_data_source_file d1cc04573c2.cif
_cod_data_source_block cxy0823
_cod_depositor_comments 'Adding full bibliography for 7129004--7129005.cif.'
_cod_database_code 7129004
_shelx_shelxl_version_number 2016/6
_shelx_space_group_comment
;
The symmetry employed for this shelxl refinement is uniquely defined
by the following loop, which should always be used as a source of
symmetry information in preference to the above space-group names.
They are only intended as comments.
;
_shelx_estimated_absorpt_t_max 0.946
_shelx_estimated_absorpt_t_min 0.937
_olex2_refinement_description
;
1. Fixed Uiso
 At 1.2 times of:
  All C(H) groups, All C(H,H) groups, All N(H) groups
2. Uiso/Uaniso restraints and constraints
Uanis(F3) = Uanis(F3A)
Uanis(F7) = Uanis(F7A)
3. Others
 Sof(H8)=Sof(H16)=Sof(F3A)=Sof(F7A)=1-FVAR(1)
 Sof(F3)=Sof(F7)=Sof(H9)=Sof(H15)=FVAR(1)
4.a Riding coordinates:
 N2(H2)
4.b Ternary CH refined with riding coordinates:
 C4(H4), C5(H5)
4.c Secondary CH2 refined with riding coordinates:
 C6(H6A,H6B), C11(H11A,H11B), C12(H12A,H12B), C14(H14A,H14B)
4.d Aromatic/amide H refined with riding coordinates:
 C8(H8), C9(H9), C15(H15), C16(H16)
;
_olex2_submission_special_instructions 'No special instructions were received'

loop_
_space_group_symop_operation_xyz
'x, y, z'
'x+1/2, -y+1/2, -z'
'-x+1/2, y+1/2, -z'
'-x, -y, z'

loop_
_atom_site_label
_atom_site_type_symbol
_atom_site_fract_x
_atom_site_fract_y
_atom_site_fract_z
_atom_site_U_iso_or_equiv
_atom_site_adp_type
_atom_site_occupancy
_atom_site_site_symmetry_order
_atom_site_calc_flag
_atom_site_refinement_flags_posn
_atom_site_refinement_flags_adp
_atom_site_refinement_flags_occupancy
_atom_site_disorder_assembly
_atom_site_disorder_group
F1 F 0.94977(9) 0.3604(5) 0.8146(3) 0.0500(7) Uani 1 1 d . . . . .
F2 F 0.45257(8) 0.3165(3) 0.5125(3) 0.0444(6) Uani 1 1 d . . . . .
F3 F 0.61997(9) 0.0976(4) 0.4316(3) 0.0242(5) Uani 0.746(3) 1 d . . P A 1
F4 F 0.90674(8) 0.2493(5) 0.9890(2) 0.0432(6) Uani 1 1 d . . . . .
F5 F 0.94220(10) 0.0400(4) 0.8473(3) 0.0541(8) Uani 1 1 d . . . . .
F7 F 0.46788(11) 0.2998(5) 0.7949(3) 0.0386(7) Uani 0.746(3) 1 d . . P A 1
O1 O 0.71213(8) 0.6455(3) 0.9778(2) 0.0224(5) Uani 1 1 d . . . . .
N1 N 0.83442(9) 0.3606(4) 0.7680(2) 0.0148(5) Uani 1 1 d . . . . .
N2 N 0.70721(9) 0.2910(4) 0.6178(2) 0.0143(5) Uani 1 1 d . . . . .
H2 H 0.684079 0.345942 0.561731 0.017 Uiso 1 1 d R . . . .
N3 N 0.74447(9) 0.5669(3) 0.7619(2) 0.0140(5) Uani 1 1 d . . . . .
N4 N 0.81194(9) 0.1234(4) 0.6151(3) 0.0162(5) Uani 1 1 d . . . . .
N5 N 0.85879(9) 0.0683(4) 0.6747(3) 0.0187(5) Uani 1 1 d . . . . .
C1 C 0.91752(12) 0.2128(5) 0.8538(3) 0.0242(7) Uani 1 1 d . . . . .
C2 C 0.87026(11) 0.2116(4) 0.7645(3) 0.0172(6) Uani 1 1 d . . . . .
C3 C 0.79837(10) 0.2965(4) 0.6733(3) 0.0133(5) Uani 1 1 d . . . . .
C4 C 0.75058(10) 0.4205(4) 0.6426(3) 0.0129(5) Uani 1 1 d . . . . .
H4 H 0.756885 0.500950 0.554281 0.015 Uiso 1 1 calc R . . . .
C5 C 0.68567(10) 0.2133(4) 0.7513(3) 0.0150(5) Uani 1 1 d . . . . .
H5 H 0.714136 0.145158 0.804158 0.018 Uiso 1 1 calc R . . . .
C6 C 0.64404(11) 0.0522(4) 0.7250(3) 0.0178(6) Uani 1 1 d . . . . .
H6A H 0.657584 -0.049073 0.656817 0.021 Uiso 1 1 calc R . . . .
H6B H 0.637381 -0.020023 0.815257 0.021 Uiso 1 1 calc R . . . .
C7 C 0.59363(11) 0.1319(4) 0.6687(3) 0.0172(6) Uani 1 1 d . . . . .
C8 C 0.58394(12) 0.1499(5) 0.5247(3) 0.0207(6) Uani 1 1 d . . . . .
H8 H 0.610674 0.117514 0.460119 0.025 Uiso 0.254(3) 1 calc R . P A 2
C9 C 0.53735(14) 0.2127(5) 0.4703(4) 0.0287(7) Uani 1 1 d . . . . .
H9 H 0.532269 0.222382 0.370779 0.034 Uiso 0.746(3) 1 calc R . P A 1
C10 C 0.49930(13) 0.2598(5) 0.5610(4) 0.0288(7) Uani 1 1 d . . . . .
C11 C 0.79094(11) 0.6852(4) 0.7880(3) 0.0163(6) Uani 1 1 d . . . . .
H11A H 0.783274 0.799900 0.852720 0.020 Uiso 1 1 calc R . . . .
H11B H 0.803945 0.741936 0.697617 0.020 Uiso 1 1 calc R . . . .
C12 C 0.83133(11) 0.5465(4) 0.8542(3) 0.0166(6) Uani 1 1 d . . . . .
H12A H 0.864973 0.616190 0.856036 0.020 Uiso 1 1 calc R . . . .
H12B H 0.821615 0.512040 0.952829 0.020 Uiso 1 1 calc R . . . .
C13 C 0.70976(11) 0.5452(4) 0.8681(3) 0.0152(5) Uani 1 1 d . . . . .
C14 C 0.66722(11) 0.3931(4) 0.8422(3) 0.0166(6) Uani 1 1 d . . . . .
H14A H 0.638388 0.461958 0.793673 0.020 Uiso 1 1 calc R . . . .
H14B H 0.654516 0.341193 0.934321 0.020 Uiso 1 1 calc R . . . .
C15 C 0.55384(12) 0.1869(5) 0.7586(3) 0.0228(6) Uani 1 1 d . . . . .
H15 H 0.558904 0.180870 0.858273 0.027 Uiso 0.746(3) 1 calc R . P A 1
C16 C 0.50693(12) 0.2504(5) 0.7060(4) 0.0281(7) Uani 1 1 d . . . . .
H16 H 0.480130 0.287276 0.769197 0.034 Uiso 0.254(3) 1 calc R . P A 2
F3A F 0.5623(3) 0.1670(12) 0.9012(7) 0.0242(5) Uani 0.254(3) 1 d . . P A 2
F7A F 0.5373(3) 0.2134(14) 0.3248(10) 0.0386(7) Uani 0.254(3) 1 d . . P A 2

loop_
_atom_site_aniso_label
_atom_site_aniso_U_11
_atom_site_aniso_U_22
_atom_site_aniso_U_33
_atom_site_aniso_U_23
_atom_site_aniso_U_13
_atom_site_aniso_U_12
F1 0.0270(11) 0.0689(17) 0.0540(15) 0.0103(13) -0.0078(10) -0.0247(12)
F2 0.0285(11) 0.0225(11) 0.0821(18) 0.0054(11) -0.0191(11) -0.0014(9)
F3 0.0238(11) 0.0288(13) 0.0199(11) -0.0050(9) 0.0066(9) 0.0014(10)
F4 0.0293(10) 0.0762(17) 0.0241(10) -0.0073(11) -0.0046(8) 0.0093(12)
F5 0.0425(14) 0.0460(14) 0.0739(18) -0.0185(14) -0.0295(13) 0.0246(12)
F7 0.0328(14) 0.0347(15) 0.0485(16) -0.0017(13) 0.0160(12) -0.0010(12)
O1 0.0256(11) 0.0232(11) 0.0183(10) -0.0080(9) 0.0022(9) -0.0026(9)
N1 0.0165(11) 0.0135(10) 0.0144(10) -0.0010(9) 0.0014(9) -0.0026(9)
N2 0.0161(11) 0.0152(11) 0.0117(10) 0.0018(9) -0.0014(9) -0.0028(9)
N3 0.0184(11) 0.0105(10) 0.0130(10) -0.0005(9) -0.0014(9) -0.0011(9)
N4 0.0163(11) 0.0148(11) 0.0177(11) -0.0018(10) 0.0019(9) -0.0007(10)
N5 0.0157(12) 0.0167(11) 0.0237(12) -0.0006(10) 0.0031(10) -0.0011(10)
C1 0.0187(14) 0.0287(16) 0.0251(15) -0.0032(13) 0.0006(12) -0.0001(13)
C2 0.0172(13) 0.0166(13) 0.0179(13) 0.0023(11) 0.0013(11) -0.0015(11)
C3 0.0168(13) 0.0119(12) 0.0113(11) 0.0022(10) 0.0017(10) -0.0045(10)
C4 0.0179(13) 0.0098(11) 0.0109(11) 0.0001(10) 0.0011(10) -0.0005(10)
C5 0.0169(12) 0.0141(12) 0.0141(12) 0.0013(10) -0.0010(10) -0.0014(11)
C6 0.0213(14) 0.0139(12) 0.0183(13) 0.0009(11) -0.0010(11) -0.0022(11)
C7 0.0188(14) 0.0125(12) 0.0203(13) -0.0002(11) 0.0011(11) -0.0064(11)
C8 0.0262(15) 0.0163(14) 0.0197(13) -0.0005(12) 0.0015(12) -0.0069(12)
C9 0.0357(18) 0.0193(15) 0.0311(17) 0.0050(14) -0.0119(14) -0.0099(14)
C10 0.0243(15) 0.0122(14) 0.050(2) 0.0028(15) -0.0084(15) -0.0027(13)
C11 0.0217(14) 0.0117(12) 0.0154(12) -0.0019(10) 0.0022(11) -0.0023(11)
C12 0.0187(13) 0.0140(12) 0.0170(13) -0.0045(11) -0.0019(11) -0.0023(11)
C13 0.0185(13) 0.0135(12) 0.0136(12) 0.0017(10) 0.0004(11) 0.0024(11)
C14 0.0193(13) 0.0157(13) 0.0148(12) -0.0003(10) 0.0029(11) 0.0002(11)
C15 0.0259(15) 0.0169(14) 0.0254(15) -0.0005(12) 0.0049(12) -0.0077(12)
C16 0.0189(14) 0.0133(13) 0.052(2) -0.0026(15) 0.0084(14) -0.0031(12)
F3A 0.0238(11) 0.0288(13) 0.0199(11) -0.0050(9) 0.0066(9) 0.0014(10)
F7A 0.0328(14) 0.0347(15) 0.0485(16) -0.0017(13) 0.0160(12) -0.0010(12)

loop_
_atom_type_symbol
_atom_type_description
_atom_type_scat_dispersion_real
_atom_type_scat_dispersion_imag
_atom_type_scat_source
C C 0.0033 0.0016 'International Tables Vol C Tables 4.2.6.8 and 6.1.1.4'
H H 0.0000 0.0000 'International Tables Vol C Tables 4.2.6.8 and 6.1.1.4'
F F 0.0171 0.0103 'International Tables Vol C Tables 4.2.6.8 and 6.1.1.4'
N N 0.0061 0.0033 'International Tables Vol C Tables 4.2.6.8 and 6.1.1.4'
O O 0.0106 0.0060 'International Tables Vol C Tables 4.2.6.8 and 6.1.1.4'

loop_
_geom_angle_atom_site_label_1
_geom_angle_atom_site_label_2
_geom_angle_atom_site_label_3
_geom_angle
_geom_angle_site_symmetry_1
_geom_angle_site_symmetry_3
_geom_angle_publ_flag
C2 N1 C3 103.8(2) . . ?
C2 N1 C12 130.7(2) . . ?
C3 N1 C12 125.5(2) . . ?
C4 N2 H2 113.4 . . ?
C4 N2 C5 111.6(2) . . ?
C5 N2 H2 113.3 . . ?
C11 N3 C4 112.4(2) . . ?
C13 N3 C4 124.1(2) . . ?
C13 N3 C11 119.1(2) . . ?
C3 N4 N5 107.0(2) . . ?
C2 N5 N4 106.1(2) . . ?
F1 C1 C2 111.6(3) . . ?
F4 C1 F1 105.6(3) . . ?
F4 C1 C2 111.6(3) . . ?
F5 C1 F1 107.8(3) . . ?
F5 C1 F4 107.9(3) . . ?
F5 C1 C2 112.1(3) . . ?
N1 C2 C1 123.6(3) . . ?
N5 C2 N1 112.3(2) . . ?
N5 C2 C1 124.1(3) . . ?
N1 C3 C4 121.8(2) . . ?
N4 C3 N1 110.8(2) . . ?
N4 C3 C4 127.4(2) . . ?
N2 C4 N3 114.9(2) . . ?
N2 C4 C3 111.2(2) . . ?
N2 C4 H4 107.9 . . ?
N3 C4 C3 106.9(2) . . ?
N3 C4 H4 107.9 . . ?
C3 C4 H4 107.9 . . ?
N2 C5 H5 107.3 . . ?
N2 C5 C6 111.8(2) . . ?
N2 C5 C14 109.4(2) . . ?
C6 C5 H5 107.3 . . ?
C14 C5 H5 107.3 . . ?
C14 C5 C6 113.4(2) . . ?
C5 C6 H6A 108.3 . . ?
C5 C6 H6B 108.3 . . ?
H6A C6 H6B 107.4 . . ?
C7 C6 C5 115.7(2) . . ?
C7 C6 H6A 108.3 . . ?
C7 C6 H6B 108.3 . . ?
C8 C7 C6 122.1(3) . . ?
C8 C7 C15 116.1(3) . . ?
C15 C7 C6 121.8(3) . . ?
F3 C8 C7 119.7(3) . . ?
F3 C8 C9 117.0(3) . . ?
C7 C8 H8 118.3 . . ?
C9 C8 C7 123.3(3) . . ?
C9 C8 H8 118.3 . . ?
C8 C9 H9 120.6 . . ?
C10 C9 C8 118.8(3) . . ?
C10 C9 H9 120.6 . . ?
C10 C9 F7A 129.3(5) . . ?
F7A C9 C8 111.9(5) . . ?
F2 C10 C16 118.4(3) . . ?
C9 C10 F2 120.8(3) . . ?
C9 C10 C16 120.8(3) . . ?
N3 C11 H11A 109.9 . . ?
N3 C11 H11B 109.9 . . ?
N3 C11 C12 109.0(2) . . ?
H11A C11 H11B 108.3 . . ?
C12 C11 H11A 109.9 . . ?
C12 C11 H11B 109.9 . . ?
N1 C12 C11 107.8(2) . . ?
N1 C12 H12A 110.1 . . ?
N1 C12 H12B 110.1 . . ?
C11 C12 H12A 110.1 . . ?
C11 C12 H12B 110.1 . . ?
H12A C12 H12B 108.5 . . ?
O1 C13 N3 122.1(3) . . ?
O1 C13 C14 121.8(2) . . ?
N3 C13 C14 116.1(2) . . ?
C5 C14 H14A 109.3 . . ?
C5 C14 H14B 109.3 . . ?
C13 C14 C5 111.5(2) . . ?
C13 C14 H14A 109.3 . . ?
C13 C14 H14B 109.3 . . ?
H14A C14 H14B 108.0 . . ?
C7 C15 H15 119.3 . . ?
C16 C15 C7 121.4(3) . . ?
C16 C15 H15 119.3 . . ?
F3A C15 C7 117.0(4) . . ?
F3A C15 C16 121.6(4) . . ?
F7 C16 C10 119.4(3) . . ?
F7 C16 C15 120.9(3) . . ?
C10 C16 C15 119.6(3) . . ?
C10 C16 H16 120.2 . . ?
C15 C16 H16 120.2 . . ?

loop_
_geom_bond_atom_site_label_1
_geom_bond_atom_site_label_2
_geom_bond_distance
_geom_bond_site_symmetry_2
_geom_bond_publ_flag
F1 C1 1.335(4) . ?
F2 C10 1.355(4) . ?
F3 C8 1.331(4) . ?
F4 C1 1.327(4) . ?
F5 C1 1.306(4) . ?
F7 C16 1.359(4) . ?
O1 C13 1.228(4) . ?
N1 C2 1.353(4) . ?
N1 C3 1.364(4) . ?
N1 C12 1.468(3) . ?
N2 H2 0.8799 . ?
N2 C4 1.434(3) . ?
N2 C5 1.470(3) . ?
N3 C4 1.488(3) . ?
N3 C11 1.460(4) . ?
N3 C13 1.358(4) . ?
N4 N5 1.393(3) . ?
N4 C3 1.311(4) . ?
N5 C2 1.301(4) . ?
C1 C2 1.493(4) . ?
C3 C4 1.517(4) . ?
C4 H4 1.0000 . ?
C5 H5 1.0000 . ?
C5 C6 1.536(4) . ?
C5 C14 1.536(4) . ?
C6 H6A 0.9900 . ?
C6 H6B 0.9900 . ?
C6 C7 1.512(4) . ?
C7 C8 1.387(4) . ?
C7 C15 1.388(4) . ?
C8 H8 0.9500 . ?
C8 C9 1.382(5) . ?
C9 H9 0.9500 . ?
C9 C10 1.346(5) . ?
C9 F7A 1.372(10) . ?
C10 C16 1.384(5) . ?
C11 H11A 0.9900 . ?
C11 H11B 0.9900 . ?
C11 C12 1.526(4) . ?
C12 H12A 0.9900 . ?
C12 H12B 0.9900 . ?
C13 C14 1.513(4) . ?
C14 H14A 0.9900 . ?
C14 H14B 0.9900 . ?
C15 H15 0.9500 . ?
C15 C16 1.385(5) . ?
C15 F3A 1.369(8) . ?
C16 H16 0.9500 . ?

loop_
_geom_torsion_atom_site_label_1
_geom_torsion_atom_site_label_2
_geom_torsion_atom_site_label_3
_geom_torsion_atom_site_label_4
_geom_torsion
_geom_torsion_site_symmetry_1
_geom_torsion_site_symmetry_2
_geom_torsion_site_symmetry_3
_geom_torsion_site_symmetry_4
_geom_torsion_publ_flag
F1 C1 C2 N1 -68.4(4) . . . . ?
F1 C1 C2 N5 111.5(3) . . . . ?
F2 C10 C16 F7 -0.6(5) . . . . ?
F2 C10 C16 C15 178.0(3) . . . . ?
F3 C8 C9 C10 177.6(3) . . . . ?
F4 C1 C2 N1 49.5(4) . . . . ?
F4 C1 C2 N5 -130.6(3) . . . . ?
F5 C1 C2 N1 170.6(3) . . . . ?
F5 C1 C2 N5 -9.5(4) . . . . ?
O1 C13 C14 C5 -148.4(3) . . . . ?
N1 C3 C4 N2 -144.2(2) . . . . ?
N1 C3 C4 N3 -18.1(3) . . . . ?
N2 C5 C6 C7 -72.7(3) . . . . ?
N2 C5 C14 C13 -55.8(3) . . . . ?
N3 C11 C12 N1 49.2(3) . . . . ?
N3 C13 C14 C5 32.9(3) . . . . ?
N4 N5 C2 N1 -0.7(3) . . . . ?
N4 N5 C2 C1 179.4(3) . . . . ?
N4 C3 C4 N2 37.4(4) . . . . ?
N4 C3 C4 N3 163.5(2) . . . . ?
N5 N4 C3 N1 0.7(3) . . . . ?
N5 N4 C3 C4 179.2(2) . . . . ?
C2 N1 C3 N4 -1.1(3) . . . . ?
C2 N1 C3 C4 -179.7(2) . . . . ?
C2 N1 C12 C11 165.3(3) . . . . ?
C3 N1 C2 N5 1.1(3) . . . . ?
C3 N1 C2 C1 -179.0(3) . . . . ?
C3 N1 C12 C11 -17.5(4) . . . . ?
C3 N4 N5 C2 0.0(3) . . . . ?
C4 N2 C5 C6 -172.2(2) . . . . ?
C4 N2 C5 C14 61.4(3) . . . . ?
C4 N3 C11 C12 -71.8(3) . . . . ?
C4 N3 C13 O1 165.8(3) . . . . ?
C4 N3 C13 C14 -15.5(4) . . . . ?
C5 N2 C4 N3 -42.8(3) . . . . ?
C5 N2 C4 C3 78.8(3) . . . . ?
C5 C6 C7 C8 89.8(3) . . . . ?
C5 C6 C7 C15 -91.7(3) . . . . ?
C6 C5 C14 C13 178.7(2) . . . . ?
C6 C7 C8 F3 -0.6(4) . . . . ?
C6 C7 C8 C9 176.7(3) . . . . ?
C6 C7 C15 C16 -176.8(3) . . . . ?
C6 C7 C15 F3A 0.4(5) . . . . ?
C7 C8 C9 C10 0.3(5) . . . . ?
C7 C8 C9 F7A -178.7(5) . . . . ?
C7 C15 C16 F7 178.6(3) . . . . ?
C7 C15 C16 C10 -0.1(5) . . . . ?
C8 C7 C15 C16 1.7(4) . . . . ?
C8 C7 C15 F3A 178.9(4) . . . . ?
C8 C9 C10 F2 -178.1(3) . . . . ?
C8 C9 C10 C16 1.5(5) . . . . ?
C9 C10 C16 F7 179.7(3) . . . . ?
C9 C10 C16 C15 -1.6(5) . . . . ?
C11 N3 C4 N2 176.3(2) . . . . ?
C11 N3 C4 C3 52.4(3) . . . . ?
C11 N3 C13 O1 11.1(4) . . . . ?
C11 N3 C13 C14 -170.1(2) . . . . ?
C12 N1 C2 N5 178.8(3) . . . . ?
C12 N1 C2 C1 -1.3(5) . . . . ?
C12 N1 C3 N4 -178.9(2) . . . . ?
C12 N1 C3 C4 2.5(4) . . . . ?
C13 N3 C4 N2 20.1(4) . . . . ?
C13 N3 C4 C3 -103.8(3) . . . . ?
C13 N3 C11 C12 85.7(3) . . . . ?
C14 C5 C6 C7 51.5(3) . . . . ?
C15 C7 C8 F3 -179.1(3) . . . . ?
C15 C7 C8 C9 -1.9(4) . . . . ?
F3A C15 C16 C10 -177.2(5) . . . . ?
F7A C9 C10 F2 0.6(7) . . . . ?
F7A C9 C10 C16 -179.8(6) . . . . ?
